data_4346498
loop_
_publ_author_name
'Huang, Wei'
'Jiang, Jun'
'Wu, Dayu'
'Xu, Jun'
'Xue, Bing'
'Kirillov, Alexander M.'

_publ_section_title
;
 A Highly Stable Nanotubular MOF Rotator for Selective Adsorption of
 Benzene and Separation of Xylene Isomers.
;
_journal_issue 22
_journal_name_full 'Inorganic chemistry'
_journal_page_first 10524
_journal_page_last 10526
_journal_paper_doi 10.1021/acs.inorgchem.5b01581
_journal_volume 54
_journal_year 2015
_chemical_formula_sum 'C7 H4 O2 Zn0.5'
_chemical_formula_weight 152.79
_space_group_IT_number 166
_space_group_name_Hall '-R 3 2"'
_space_group_name_H-M_alt 'R -3 m :H'
_symmetry_cell_setting rhombohedral
_symmetry_space_group_name_H-M 'R -3 m :H'
_atom_sites_solution_hydrogens geom
_atom_sites_solution_primary direct
_atom_sites_solution_secondary difmap
_audit_creation_method SHELXL-97
_cell_angle_alpha 90.00
_cell_angle_beta 90.00
_cell_angle_gamma 120.00
_cell_formula_units_Z 36
_cell_length_a 28.7611(18)
_cell_length_b 28.7611(18)
_cell_length_c 8.1675(11)
_cell_measurement_reflns_used 1596
_cell_measurement_temperature 180(2)
_cell_measurement_theta_max 27.55
_cell_measurement_theta_min 2.45
_cell_volume 5851.0(9)
_computing_cell_refinement 'Bruker SMART'
_computing_data_collection 'Bruker SMART'
_computing_data_reduction 'Bruker SAINT'
_computing_molecular_graphics 'Bruker SHELXTL'
_computing_publication_material 'Bruker SHELXTL'
_computing_structure_refinement 'Bruker SHELXTL'
_computing_structure_solution 'Bruker SHELXTL'
_diffrn_ambient_temperature 180(2)
_diffrn_measured_fraction_theta_full 0.998
_diffrn_measured_fraction_theta_max 0.998
_diffrn_measurement_device_type 'CCD area detector'
_diffrn_measurement_method 'phi and omega scans'
_diffrn_radiation_monochromator graphite
_diffrn_radiation_source 'fine-focus sealed tube'
_diffrn_radiation_type MoK\a
_diffrn_radiation_wavelength 0.71073
_diffrn_reflns_av_R_equivalents 0.0526
_diffrn_reflns_av_sigmaI/netI 0.0300
_diffrn_reflns_limit_h_max 35
_diffrn_reflns_limit_h_min -35
_diffrn_reflns_limit_k_max 37
_diffrn_reflns_limit_k_min -37
_diffrn_reflns_limit_l_max 10
_diffrn_reflns_limit_l_min -9
_diffrn_reflns_number 12814
_diffrn_reflns_theta_full 27.55
_diffrn_reflns_theta_max 27.55
_diffrn_reflns_theta_min 2.45
_exptl_absorpt_coefficient_mu 1.894
_exptl_absorpt_correction_T_max 0.8332
_exptl_absorpt_correction_T_min 0.6489
_exptl_absorpt_correction_type empirical
_exptl_absorpt_process_details sadabs
_exptl_crystal_colour colorless
_exptl_crystal_density_diffrn 1.561
_exptl_crystal_density_method 'not measured'
_exptl_crystal_description needle
_exptl_crystal_F_000 2772
_exptl_crystal_size_max 0.25
_exptl_crystal_size_mid 0.12
_exptl_crystal_size_min 0.10
_refine_diff_density_max 2.787
_refine_diff_density_min -4.603
_refine_diff_density_rms 0.188
_refine_ls_extinction_method none
_refine_ls_goodness_of_fit_ref 1.061
_refine_ls_hydrogen_treatment mixed
_refine_ls_matrix_type full
_refine_ls_number_parameters 111
_refine_ls_number_reflns 1596
_refine_ls_number_restraints 7
_refine_ls_restrained_S_all 4.533
_refine_ls_R_factor_all 0.0848
_refine_ls_R_factor_gt 0.0819
_refine_ls_shift/su_max 0.001
_refine_ls_shift/su_mean 0.000
_refine_ls_structure_factor_coef Fsqd
_refine_ls_weighting_details
; calc 
 [1.00000+0.00000exp(0.00(sin\q/\l)^2^)]/ 
   [\s^2^(Fo^2^)+0.0000+302.8734*P+(0.0001P)^2^+0.0000sin\q/\l] 
 where P = 0.83330Fo^2^ + 0.16670Fc^2^ 
;
_refine_ls_weighting_scheme calc
_refine_ls_wR_factor_gt 0.1609
_refine_ls_wR_factor_ref 0.1627
_reflns_number_gt 1514
_reflns_number_total 1596
_reflns_threshold_expression >2sigma(I)
_cod_data_source_file ic5b01581_si_002.cif
_cod_data_source_block 180k
_cod_depositor_comments
;
The following automatic conversions were performed:

data item '_symmetry_cell_setting' value 'Rhombohedral' was changed
to 'rhombohedral' in accordance with the
/home/saulius/struct/COD-crude-data/automatic-downloads/DataCite-retrospective/ACS/depositions/lib/dictionaries/cif_core.dic
dictionary named 'cif_core.dic' version 2.4.2 last updated on
2011-04-26.

Automatic conversion script
Id: cif_fix_values 6909 2019-04-08 15:41:33Z antanas 
;
_cod_original_sg_symbol_H-M 'R-3m  '
_cod_original_formula_sum 'C7 H4 O2 Zn0.50'
_cod_database_code 4346498

loop_
_symmetry_equiv_pos_as_xyz
'x, y, z'
'-y, x-y, z'
'-x+y, -x, z'
'x-y, -y, -z'
'-x, -x+y, -z'
'y, x, -z'
'x+2/3, y+1/3, z+1/3'
'-y+2/3, x-y+1/3, z+1/3'
'-x+y+2/3, -x+1/3, z+1/3'
'x-y+2/3, -y+1/3, -z+1/3'
'-x+2/3, -x+y+1/3, -z+1/3'
'y+2/3, x+1/3, -z+1/3'
'x+1/3, y+2/3, z+2/3'
'-y+1/3, x-y+2/3, z+2/3'
'-x+y+1/3, -x+2/3, z+2/3'
'x-y+1/3, -y+2/3, -z+2/3'
'-x+1/3, -x+y+2/3, -z+2/3'
'y+1/3, x+2/3, -z+2/3'
'-x, -y, -z'
'y, -x+y, -z'
'x-y, x, -z'
'-x+y, y, z'
'x, x-y, z'
'-y, -x, z'
'-x+2/3, -y+1/3, -z+1/3'
'y+2/3, -x+y+1/3, -z+1/3'
'x-y+2/3, x+1/3, -z+1/3'
'-x+y+2/3, y+1/3, z+1/3'
'x+2/3, x-y+1/3, z+1/3'
'-y+2/3, -x+1/3, z+1/3'
'-x+1/3, -y+2/3, -z+2/3'
'y+1/3, -x+y+2/3, -z+2/3'
'x-y+1/3, x+2/3, -z+2/3'
'-x+y+1/3, y+2/3, z+2/3'
'x+1/3, x-y+2/3, z+2/3'
'-y+1/3, -x+2/3, z+2/3'

loop_
_atom_site_label
_atom_site_type_symbol
_atom_site_fract_x
_atom_site_fract_y
_atom_site_fract_z
_atom_site_U_iso_or_equiv
_atom_site_adp_type
_atom_site_occupancy
_atom_site_symmetry_multiplicity
_atom_site_calc_flag
_atom_site_refinement_flags
Zn1 Zn 0.04200(13) 0.70867(13) 0.3333 0.0132(11) Uani 1 2 d S
C1 C 0.216(9) 0.576(10) 0.91(2) 0.20(11) Uani 0.50 1 d P
H1A H 0.2456 0.5693 0.9178 0.237 Uiso 0.50 1 d PR
C2 C 0.202(3) 0.6012(16) 1.042(10) 0.08(2) Uani 1 2 d SU
H2A H 0.2237 0.6119 1.1399 0.094 Uiso 1 2 d SR
C3 C 0.185(7) 0.561(7) 0.760(17) 0.14(4) Uani 0.50 1 d PU
H3A H 0.1927 0.5459 0.6675 0.162 Uiso 0.50 1 d PR
C4 C 0.161(9) 0.609(7) 1.027(15) 0.15(5) Uani 0.50 1 d PU
H4A H 0.1526 0.6254 1.1170 0.177 Uiso 0.50 1 d PR
C5 C 0.124(7) 0.591(5) 0.885(14) 0.11(5) Uani 0.50 1 d P
H5A H 0.0949 0.5981 0.8775 0.135 Uiso 0.50 1 d PR
C6 C 0.1369(18) 0.5684(9) 0.757(5) 0.029(9) Uani 1 2 d S
C7 C 0.1037(15) 0.5519(7) 0.606(4) 0.022(7) Uani 1 2 d S
C8 C 0.0874(11) 0.5854(10) 0.536(3) 0.022(5) Uani 1 1 d .
C9 C 0.0569(10) 0.5699(9) 0.391(3) 0.017(5) Uani 1 1 d .
C10 C 0.0393(10) 0.6060(10) 0.316(3) 0.020(5) Uani 1 1 d .
C11 C 0.0421(14) 0.5211(7) 0.319(4) 0.018(7) Uani 1 2 d S
O1 O 0.0141(8) 0.5908(8) 0.182(2) 0.028(4) Uani 1 1 d .
O2 O 0.0505(9) 0.6486(8) 0.391(2) 0.031(5) Uani 1 1 d .
H11A H 0.0127 0.5063 0.2110 0.037 Uiso 1 2 d SR
H8A H 0.0897 0.6157 0.5916 0.037 Uiso 1 1 d R

loop_
_atom_site_aniso_label
_atom_site_aniso_U_11
_atom_site_aniso_U_22
_atom_site_aniso_U_33
_atom_site_aniso_U_23
_atom_site_aniso_U_13
_atom_site_aniso_U_12
Zn1 0.0132(15) 0.0132(15) 0.0136(17) -0.0020(7) 0.0020(7) 0.0069(15)
C1 0.3(3) 0.4(3) 0.12(13) -0.08(16) -0.08(16) 0.3(3)
C2 0.09(5) 0.06(3) 0.09(5) -0.04(2) -0.07(5) 0.04(3)
C3 0.20(6) 0.18(5) 0.10(5) -0.08(4) -0.08(4) 0.15(4)
C4 0.26(17) 0.13(13) 0.06(7) -0.02(8) -0.03(11) 0.11(15)
C5 0.18(15) 0.11(10) 0.07(7) -0.02(7) -0.03(8) 0.09(11)
C6 0.05(2) 0.027(13) 0.022(18) -0.009(8) -0.018(17) 0.023(12)
C7 0.023(18) 0.021(12) 0.022(17) -0.003(7) -0.006(14) 0.011(9)
C8 0.027(13) 0.019(12) 0.024(13) -0.009(10) -0.011(10) 0.015(10)
C9 0.020(12) 0.019(11) 0.016(11) -0.002(9) -0.007(9) 0.012(10)
C10 0.025(12) 0.024(12) 0.019(11) 0.000(9) -0.002(9) 0.017(11)
C11 0.022(17) 0.015(11) 0.018(16) -0.001(6) -0.001(13) 0.011(8)
O1 0.042(12) 0.030(10) 0.019(9) -0.004(8) -0.015(8) 0.023(9)
O2 0.047(13) 0.027(10) 0.032(10) -0.010(8) -0.017(9) 0.028(10)

loop_
_atom_type_symbol
_atom_type_description
_atom_type_scat_dispersion_real
_atom_type_scat_dispersion_imag
_atom_type_scat_source
C C 0.0033 0.0016 'International Tables Vol C Tables 4.2.6.8 and 6.1.1.4'
H H 0.0000 0.0000 'International Tables Vol C Tables 4.2.6.8 and 6.1.1.4'
O O 0.0106 0.0060 'International Tables Vol C Tables 4.2.6.8 and 6.1.1.4'
Zn Zn 0.2839 1.4301 'International Tables Vol C Tables 4.2.6.8 and 6.1.1.4'

loop_
_geom_angle_atom_site_label_1
_geom_angle_atom_site_label_2
_geom_angle_atom_site_label_3
_geom_angle
_geom_angle_site_symmetry_1
_geom_angle_site_symmetry_3
O2 Zn1 O2 134.6(13) 18_455 .
O2 Zn1 O1 102.0(8) 18_455 10_565
O2 Zn1 O1 105.3(9) . 10_565
O2 Zn1 O1 105.3(9) 18_455 8_565
O2 Zn1 O1 102.0(8) . 8_565
O1 Zn1 O1 104.8(11) 10_565 8_565
C3 C1 C2 119(10) . .
C3 C1 C4 92(10) . 23_565
C2 C1 C4 49(8) . 23_565
C3 C1 C1 89(9) . 23_565
C2 C1 C1 51(9) . 23_565
C4 C1 C1 87(9) 23_565 23_565
C3 C1 H1A 120.1 . .
C2 C1 H1A 120.7 . .
C4 C1 H1A 126.8 23_565 .
C1 C1 H1A 130.1 23_565 .
C4 C2 C4 77(10) 23_565 .
C4 C2 C1 74(10) 23_565 .
C4 C2 C1 120(9) . .
C4 C2 C1 120(9) 23_565 23_565
C4 C2 C1 74(10) . 23_565
C1 C2 C1 77(10) . 23_565
C4 C2 H2A 120.2 23_565 .
C4 C2 H2A 120.2 . .
C1 C2 H2A 119.6 . .
C1 C2 H2A 119.6 23_565 .
C1 C3 C6 117(10) . .
C1 C3 C3 91(9) . 23_565
C6 C3 C3 53(7) . 23_565
C1 C3 C5 89(10) . 23_565
C6 C3 C5 48(7) . 23_565
C3 C3 C5 88(6) 23_565 23_565
C1 C3 H3A 122.7 . .
C6 C3 H3A 119.9 . .
C3 C3 H3A 125.2 23_565 .
C5 C3 H3A 129.2 23_565 .
C2 C4 C5 124(10) . .
C2 C4 C4 51(8) . 23_565
C5 C4 C4 90(8) . 23_565
C2 C4 C1 57(10) . 23_565
C5 C4 C1 93(10) . 23_565
C4 C4 C1 93(9) 23_565 23_565
C2 C4 H4A 118.8 . .
C5 C4 H4A 117.3 . .
C4 C4 H4A 127.5 23_565 .
C1 C4 H4A 126.0 23_565 .
C6 C5 C4 117(10) . .
C6 C5 C5 52(5) . 23_565
C4 C5 C5 90(8) . 23_565
C6 C5 C3 54(7) . 23_565
C4 C5 C3 86(10) . 23_565
C5 C5 C3 92(6) 23_565 23_565
C6 C5 H5A 121.0 . .
C4 C5 H5A 122.0 . .
C5 C5 H5A 130.2 23_565 .
C3 C5 H5A 124.8 23_565 .
C5 C6 C5 75(10) . 23_565
C5 C6 C7 120(7) . .
C5 C6 C7 120(7) 23_565 .
C5 C6 C3 79(9) . 23_565
C5 C6 C3 122(8) 23_565 23_565
C7 C6 C3 117(6) . 23_565
C5 C6 C3 122(8) . .
C5 C6 C3 79(9) 23_565 .
C7 C6 C3 117(5) . .
C3 C6 C3 74(10) 23_565 .
C8 C7 C8 119(3) . 23_565
C8 C7 C6 120.3(16) . .
C8 C7 C6 120.3(16) 23_565 .
C7 C8 C9 120(2) . .
C7 C8 H8A 123.0 . .
C9 C8 H8A 115.9 . .
C11 C9 C8 121(2) . .
C11 C9 C10 119(2) . .
C8 C9 C10 120(2) . .
O1 C10 O2 126(2) . .
O1 C10 C9 117(2) . .
O2 C10 C9 117(2) . .
C9 C11 C9 119(3) . 23_565
C9 C11 H11A 120.0 . .
C9 C11 H11A 120.0 23_565 .
C10 O1 Zn1 136.1(18) . 15_454
C10 O2 Zn1 131.9(17) . .

loop_
_geom_bond_atom_site_label_1
_geom_bond_atom_site_label_2
_geom_bond_distance
_geom_bond_site_symmetry_2
Zn1 O2 1.922(18) 18_455
Zn1 O2 1.922(18) .
Zn1 O1 1.932(17) 10_565
Zn1 O1 1.932(17) 8_565
C1 C3 1.43(19) .
C1 C2 1.48(17) .
C1 C4 1.7(3) 23_565
C1 C1 1.8(4) 23_565
C1 H1A 0.9599 .
C2 C4 1.3(2) 23_565
C2 C4 1.3(2) .
C2 C1 1.48(17) 23_565
C2 H2A 0.9591 .
C3 C6 1.49(14) .
C3 C3 1.8(3) 23_565
C3 C5 1.8(2) 23_565
C3 H3A 0.9600 .
C4 C5 1.48(19) .
C4 C4 1.7(3) 23_565
C4 C1 1.7(3) 23_565
C4 H4A 0.9600 .
C5 C6 1.38(13) .
C5 C5 1.7(3) 23_565
C5 C3 1.8(2) 23_565
C5 H5A 0.9600 .
C6 C5 1.38(13) 23_565
C6 C7 1.49(5) .
C6 C3 1.49(14) 23_565
C7 C8 1.39(3) .
C7 C8 1.39(3) 23_565
C8 C9 1.40(3) .
C8 H8A 0.9550 .
C9 C11 1.38(3) .
C9 C10 1.50(3) .
C10 O1 1.26(3) .
C10 O2 1.26(3) .
C11 C9 1.38(3) 23_565
C11 H11A 1.1452 .
O1 Zn1 1.932(17) 15_454
